data_2020578
loop_
_publ_author_name
'H\"utzler, Wilhelm Maximilian'
'Egert, Ernst'
'Bolte, Michael'

_publ_section_title
;
 One barbiturate and two solvated thiobarbiturates containing the triply
 hydrogen-bonded <i>ADA</i>/<i>DAD</i> synthon, plus one ansolvate and
 three solvates of their coformer 2,4-diaminopyrimidine
;
_journal_issue 9
_journal_name_full 'Acta Crystallographica Section C'
_journal_page_first
;
;
_journal_paper_doi 10.1107/S205322961601336X
_journal_volume 72
_journal_year 2016
_chemical_formula_iupac 'C4 H6 N4, C5 H9 N O'
_chemical_formula_moiety 'C4 H6 N4, C5 H9 N O'
_chemical_formula_sum 'C9 H15 N5 O'
_chemical_formula_weight 209.26
_chemical_name_systematic
;
Pyrimidine-2,4-diamine--1-methylpyrrolidin-2-one (1/1)
;
_space_group_crystal_system monoclinic
_space_group_IT_number 14
_space_group_name_Hall '-P 2yn'
_space_group_name_H-M_alt 'P 1 21/n 1'
_symmetry_space_group_name_Hall '-P 2yn'
_symmetry_space_group_name_H-M 'P 1 21/n 1'
_atom_sites_solution_hydrogens mixed
_audit_creation_method SHELXL-2014/7
_cell_angle_alpha 90
_cell_angle_beta 98.824(6)
_cell_angle_gamma 90
_cell_formula_units_Z 8
_cell_length_a 7.3870(6)
_cell_length_b 24.8978(13)
_cell_length_c 11.5485(8)
_cell_measurement_reflns_used 16446
_cell_measurement_temperature 173(2)
_cell_measurement_theta_max 26.42
_cell_measurement_theta_min 2.42
_cell_volume 2098.9(3)
_computing_cell_refinement
;
X-AREA (Stoe & Cie, 2001)
;
_computing_data_collection
;
X-AREA (Stoe & Cie, 2001)
;
_computing_data_reduction
;
X-AREA (Stoe & Cie, 2001)
;
_computing_molecular_graphics
;
Mercury (Version 3.8, Macrae <i>et al.</i>,  2008) and XP in
SHELXTL-Plus (Sheldrick,
2008)
;
_computing_publication_material
;
publCIF (Westrip, 2010)
;
_computing_structure_refinement
;
SHELXL (Sheldrick, 2015)
;
_computing_structure_solution
;
SHELXS97 (Sheldrick, 2008)
;
_diffrn_ambient_temperature 173(2)
_diffrn_measured_fraction_theta_full 0.996
_diffrn_measured_fraction_theta_max 0.995
_diffrn_measurement_device_type 'Stoe IPDS II two-circle'
_diffrn_measurement_method \w
_diffrn_radiation_type MoK\a
_diffrn_radiation_wavelength 0.71073
_diffrn_reflns_av_R_equivalents 0.1113
_diffrn_reflns_limit_h_max 9
_diffrn_reflns_limit_h_min -8
_diffrn_reflns_limit_k_max 27
_diffrn_reflns_limit_k_min -30
_diffrn_reflns_limit_l_max 14
_diffrn_reflns_limit_l_min -14
_diffrn_reflns_number 17082
_diffrn_reflns_theta_full 25.000
_diffrn_reflns_theta_max 25.911
_diffrn_reflns_theta_min 2.421
_exptl_absorpt_coefficient_mu 0.093
_exptl_absorpt_correction_T_max 1.000
_exptl_absorpt_correction_T_min 0.194
_exptl_absorpt_correction_type multi-scan
_exptl_absorpt_process_details
;
(X-AREA; Stoe & Cie, 2001)
;
_exptl_crystal_colour colourless
_exptl_crystal_density_diffrn 1.324
_exptl_crystal_description block
_exptl_crystal_F_000 896
_exptl_crystal_size_max 0.350
_exptl_crystal_size_mid 0.160
_exptl_crystal_size_min 0.150
_refine_diff_density_max 0.363
_refine_diff_density_min -0.251
_refine_ls_extinction_method none
_refine_ls_goodness_of_fit_ref 1.035
_refine_ls_hydrogen_treatment mixed
_refine_ls_matrix_type full
_refine_ls_number_parameters 297
_refine_ls_number_reflns 4062
_refine_ls_number_restraints 8
_refine_ls_restrained_S_all 1.034
_refine_ls_R_factor_all 0.0634
_refine_ls_R_factor_gt 0.0540
_refine_ls_shift/su_max 0.000
_refine_ls_shift/su_mean 0.000
_refine_ls_structure_factor_coef Fsqd
_refine_ls_weighting_details 'w=1/[\s^2^(Fo^2^)+(0.0994P)^2^+0.1405P] where P=(Fo^2^+2Fc^2^)/3'
_refine_ls_weighting_scheme calc
_refine_ls_wR_factor_gt 0.1484
_refine_ls_wR_factor_ref 0.1565
_reflns_number_gt 3339
_reflns_number_total 4062
_reflns_threshold_expression 'I > 2\s(I)'
_cod_data_source_file sk3636sup1.cif
_cod_data_source_block IV
_cod_database_code 2020578
_shelx_space_group_comment
;
The symmetry employed for this shelxl refinement is uniquely defined
by the following loop, which should always be used as a source of
symmetry information in preference to the above space-group names.
They are only intended as comments.
;
_shelx_estimated_absorpt_t_min 0.968
_shelx_estimated_absorpt_t_max 0.986

loop_
_space_group_symop_operation_xyz
'x, y, z'
'-x+1/2, y+1/2, -z+1/2'
'-x, -y, -z'
'x-1/2, -y-1/2, z-1/2'

loop_
_atom_site_type_symbol
_atom_site_label
_atom_site_fract_x
_atom_site_fract_y
_atom_site_fract_z
_atom_site_U_iso_or_equiv
_atom_site_adp_type
_atom_site_calc_flag
_atom_site_occupancy
N N1A 0.8466(2) 0.92283(6) 0.91180(12) 0.0395(3) Uani d 1
C C2A 0.7608(2) 0.88052(7) 0.85425(13) 0.0363(4) Uani d 1
N N21A 0.7397(2) 0.83619(7) 0.91627(12) 0.0451(4) Uani d 1
H H21A 0.804(3) 0.8302(9) 0.9867(16) 0.054 Uiso d 1
H H22A 0.677(3) 0.8094(8) 0.8838(19) 0.054 Uiso d 1
N N3A 0.69106(19) 0.87863(6) 0.73885(11) 0.0365(3) Uani d 1
C C4A 0.7118(2) 0.92281(7) 0.67513(14) 0.0361(4) Uani d 1
N N41A 0.6440(2) 0.92058(7) 0.56008(12) 0.0440(4) Uani d 1
H H41A 0.591(3) 0.8903(8) 0.5304(19) 0.053 Uiso d 1
H H42A 0.666(3) 0.9478(8) 0.5167(18) 0.053 Uiso d 1
C C5A 0.8009(2) 0.96867(7) 0.72661(15) 0.0413(4) Uani d 1
H H5A 0.8168 0.9999 0.6820 0.050 Uiso calc 1
C C6A 0.8640(2) 0.96610(7) 0.84460(15) 0.0410(4) Uani d 1
H H6A 0.9238 0.9968 0.8812 0.049 Uiso calc 1
N N1B 0.5151(2) 0.74305(6) 0.82160(12) 0.0433(4) Uani d 1
C C2B 0.4893(2) 0.73115(7) 0.70680(13) 0.0362(4) Uani d 1
N N21B 0.5265(2) 0.77089(7) 0.63497(13) 0.0451(4) Uani d 1
H H21B 0.563(3) 0.8036(7) 0.6624(19) 0.054 Uiso d 1
H H22B 0.502(3) 0.7658(9) 0.5588(14) 0.054 Uiso d 1
N N3B 0.43290(19) 0.68381(6) 0.65801(11) 0.0372(3) Uani d 1
C C4B 0.3932(2) 0.64481(7) 0.73086(14) 0.0378(4) Uani d 1
N N41B 0.3431(2) 0.59697(7) 0.68401(14) 0.0480(4) Uani d 1
H H41B 0.346(3) 0.5905(10) 0.6102(15) 0.058 Uiso d 1
H H42B 0.307(3) 0.5704(8) 0.7274(19) 0.058 Uiso d 1
C C5B 0.4067(3) 0.65426(8) 0.85183(14) 0.0439(4) Uani d 1
H H5B 0.3733 0.6277 0.9037 0.053 Uiso calc 1
C C6B 0.4698(3) 0.70317(8) 0.89083(14) 0.0468(4) Uani d 1
H H6B 0.4830 0.7098 0.9727 0.056 Uiso calc 1
N N1X 0.4463(2) 0.80203(7) 0.23003(13) 0.0475(4) Uani d 1
C C11X 0.5109(3) 0.74788(9) 0.2514(2) 0.0595(5) Uani d 1
H H11A 0.5484 0.7425 0.3357 0.089 Uiso calc 1
H H11B 0.6158 0.7416 0.2105 0.089 Uiso calc 1
H H11C 0.4125 0.7226 0.2224 0.089 Uiso calc 1
C C2X 0.4312(3) 0.83708(8) 0.31469(14) 0.0439(4) Uani d 1
O O21X 0.4678(2) 0.82850(6) 0.42080(10) 0.0521(4) Uani d 1
C C3X 0.3605(3) 0.88984(8) 0.25974(16) 0.0488(4) Uani d 1
H H3X1 0.4462 0.9195 0.2863 0.059 Uiso calc 1
H H3X2 0.2389 0.8985 0.2808 0.059 Uiso calc 1
C C4X 0.3473(3) 0.88132(10) 0.12855(18) 0.0593(6) Uani d 1
H H4X1 0.4360 0.9046 0.0961 0.071 Uiso calc 1
H H4X2 0.2225 0.8898 0.0883 0.071 Uiso calc 1
C C5X 0.3916(3) 0.82237(9) 0.11235(15) 0.0532(5) Uani d 1
H H5X1 0.2827 0.8029 0.0725 0.064 Uiso calc 1
H H5X2 0.4923 0.8185 0.0654 0.064 Uiso calc 1
N N1Y 0.20909(19) 0.44410(6) 0.73683(11) 0.0384(3) Uani d 1
C C11Y 0.1258(3) 0.46997(8) 0.62969(14) 0.0455(4) Uani d 1
H H11D 0.0799 0.5054 0.6479 0.068 Uiso calc 1
H H11E 0.0238 0.4480 0.5914 0.068 Uiso calc 1
H H11F 0.2171 0.4741 0.5771 0.068 Uiso calc 1
C C2Y 0.2502(2) 0.46988(7) 0.83867(13) 0.0374(4) Uani d 1
O O21Y 0.22478(19) 0.51838(5) 0.85396(10) 0.0448(3) Uani d 1
C C3Y 0.3332(3) 0.43090(8) 0.93077(15) 0.0442(4) Uani d 1
H H3Y1 0.2573 0.4282 0.9941 0.053 Uiso calc 1
H H3Y2 0.4581 0.4424 0.9653 0.053 Uiso calc 1
C C4Y 0.3393(3) 0.37713(8) 0.86795(16) 0.0476(4) Uani d 1
H H4Y1 0.2642 0.3501 0.9016 0.057 Uiso calc 1
H H4Y2 0.4668 0.3638 0.8753 0.057 Uiso calc 1
C C5Y 0.2616(3) 0.38793(8) 0.73922(16) 0.0444(4) Uani d 1
H H5Y1 0.3554 0.3814 0.6881 0.053 Uiso calc 1
H H5Y2 0.1542 0.3648 0.7131 0.053 Uiso calc 1

loop_
_atom_site_aniso_label
_atom_site_aniso_U_11
_atom_site_aniso_U_22
_atom_site_aniso_U_33
_atom_site_aniso_U_12
_atom_site_aniso_U_13
_atom_site_aniso_U_23
N1A 0.0413(7) 0.0428(8) 0.0349(7) -0.0015(6) 0.0077(5) -0.0021(5)
C2A 0.0360(8) 0.0428(10) 0.0314(7) 0.0018(6) 0.0098(6) -0.0002(6)
N21A 0.0599(10) 0.0451(9) 0.0290(7) -0.0084(7) 0.0030(6) 0.0027(6)
N3A 0.0408(8) 0.0412(8) 0.0291(6) -0.0008(6) 0.0102(5) 0.0005(5)
C4A 0.0373(8) 0.0387(9) 0.0345(8) 0.0034(6) 0.0131(6) 0.0025(6)
N41A 0.0576(9) 0.0444(9) 0.0309(7) -0.0049(7) 0.0093(6) 0.0037(6)
C5A 0.0450(9) 0.0422(10) 0.0394(8) 0.0010(7) 0.0148(7) 0.0030(7)
C6A 0.0410(9) 0.0421(10) 0.0410(8) -0.0020(7) 0.0101(7) -0.0041(7)
N1B 0.0542(9) 0.0443(9) 0.0309(7) -0.0021(7) 0.0050(6) 0.0018(6)
C2B 0.0379(8) 0.0392(9) 0.0313(7) 0.0014(6) 0.0052(6) 0.0024(6)
N21B 0.0639(10) 0.0396(9) 0.0316(7) -0.0057(7) 0.0067(6) 0.0032(6)
N3B 0.0413(7) 0.0387(8) 0.0316(6) -0.0013(6) 0.0053(5) 0.0028(5)
C4B 0.0364(8) 0.0412(9) 0.0354(8) 0.0001(7) 0.0040(6) 0.0041(6)
N41B 0.0623(10) 0.0435(9) 0.0381(8) -0.0102(7) 0.0075(7) 0.0033(6)
C5B 0.0522(10) 0.0460(10) 0.0340(8) -0.0026(8) 0.0082(7) 0.0076(7)
C6B 0.0613(11) 0.0504(11) 0.0289(7) -0.0005(8) 0.0073(7) 0.0024(7)
N1X 0.0535(9) 0.0533(10) 0.0371(7) -0.0038(7) 0.0119(6) -0.0024(6)
C11X 0.0578(12) 0.0524(13) 0.0690(13) 0.0005(9) 0.0118(10) -0.0054(9)
C2X 0.0463(10) 0.0525(11) 0.0343(8) -0.0094(8) 0.0108(7) -0.0007(7)
O21X 0.0698(9) 0.0574(9) 0.0291(6) -0.0062(6) 0.0078(5) 0.0032(5)
C3X 0.0506(10) 0.0498(11) 0.0468(10) -0.0055(8) 0.0096(8) 0.0019(8)
C4X 0.0627(13) 0.0701(15) 0.0444(10) -0.0088(10) 0.0060(9) 0.0138(9)
C5X 0.0593(12) 0.0712(14) 0.0317(8) -0.0145(10) 0.0154(7) -0.0020(8)
N1Y 0.0411(8) 0.0408(8) 0.0343(7) -0.0004(6) 0.0092(5) -0.0017(5)
C11Y 0.0490(10) 0.0547(11) 0.0328(8) -0.0027(8) 0.0067(7) -0.0012(7)
C2Y 0.0393(8) 0.0419(10) 0.0335(7) -0.0021(7) 0.0131(6) -0.0007(6)
O21Y 0.0606(8) 0.0401(7) 0.0355(6) 0.0014(5) 0.0127(5) -0.0020(5)
C3Y 0.0474(10) 0.0482(11) 0.0384(8) 0.0020(8) 0.0110(7) 0.0048(7)
C4Y 0.0496(10) 0.0429(11) 0.0517(10) 0.0004(8) 0.0123(8) 0.0050(7)
C5Y 0.0448(9) 0.0415(10) 0.0491(10) -0.0025(7) 0.0141(7) -0.0068(7)

loop_
_atom_type_symbol
_atom_type_description
_atom_type_scat_dispersion_real
_atom_type_scat_dispersion_imag
_atom_type_scat_source
C C 0.0033 0.0016 'International Tables Vol C Tables 4.2.6.8 and 6.1.1.4'
H H 0.0000 0.0000 'International Tables Vol C Tables 4.2.6.8 and 6.1.1.4'
N N 0.0061 0.0033 'International Tables Vol C Tables 4.2.6.8 and 6.1.1.4'
O O 0.0106 0.0060 'International Tables Vol C Tables 4.2.6.8 and 6.1.1.4'

loop_
_geom_angle_atom_site_label_1
_geom_angle_atom_site_label_2
_geom_angle_atom_site_label_3
_geom_angle
C6A N1A C2A 114.83(14)
N21A C2A N1A 117.67(14)
N21A C2A N3A 116.13(15)
N1A C2A N3A 126.20(15)
C2A N21A H21A 122.5(15)
C2A N21A H22A 120.2(15)
H21A N21A H22A 116(2)
C4A N3A C2A 116.87(15)
N3A C4A N41A 116.71(16)
N3A C4A C5A 121.26(15)
N41A C4A C5A 122.03(15)
C4A N41A H41A 119.2(15)
C4A N41A H42A 117.5(15)
H41A N41A H42A 123(2)
C6A C5A C4A 116.63(16)
C6A C5A H5A 121.7
C4A C5A H5A 121.7
N1A C6A C5A 124.21(16)
N1A C6A H6A 117.9
C5A C6A H6A 117.9
C2B N1B C6B 114.35(15)
N1B C2B N3B 126.50(15)
N1B C2B N21B 115.76(16)
N3B C2B N21B 117.74(14)
C2B N21B H21B 121.7(14)
C2B N21B H22B 118.8(15)
H21B N21B H22B 119(2)
C2B N3B C4B 116.97(14)
N41B C4B N3B 117.59(15)
N41B C4B C5B 121.64(15)
N3B C4B C5B 120.77(16)
C4B N41B H41B 120.9(16)
C4B N41B H42B 121.3(16)
H41B N41B H42B 118(2)
C6B C5B C4B 116.68(15)
C6B C5B H5B 121.7
C4B C5B H5B 121.7
N1B C6B C5B 124.61(15)
N1B C6B H6B 117.7
C5B C6B H6B 117.7
C2X N1X C11X 123.56(17)
C2X N1X C5X 114.72(18)
C11X N1X C5X 121.71(17)
N1X C11X H11A 109.5
N1X C11X H11B 109.5
H11A C11X H11B 109.5
N1X C11X H11C 109.5
H11A C11X H11C 109.5
H11B C11X H11C 109.5
O21X C2X N1X 126.01(19)
O21X C2X C3X 125.11(17)
N1X C2X C3X 108.88(15)
C2X C3X C4X 105.17(17)
C2X C3X H3X1 110.7
C4X C3X H3X1 110.7
C2X C3X H3X2 110.7
C4X C3X H3X2 110.7
H3X1 C3X H3X2 108.8
C3X C4X C5X 105.99(16)
C3X C4X H4X1 110.5
C5X C4X H4X1 110.5
C3X C4X H4X2 110.5
C5X C4X H4X2 110.5
H4X1 C4X H4X2 108.7
N1X C5X C4X 104.84(15)
N1X C5X H5X1 110.8
C4X C5X H5X1 110.8
N1X C5X H5X2 110.8
C4X C5X H5X2 110.8
H5X1 C5X H5X2 108.9
C2Y N1Y C11Y 123.35(16)
C2Y N1Y C5Y 115.05(14)
C11Y N1Y C5Y 121.55(15)
N1Y C11Y H11D 109.5
N1Y C11Y H11E 109.5
H11D C11Y H11E 109.5
N1Y C11Y H11F 109.5
H11D C11Y H11F 109.5
H11E C11Y H11F 109.5
O21Y C2Y N1Y 125.17(16)
O21Y C2Y C3Y 125.74(15)
N1Y C2Y C3Y 109.09(15)
C2Y C3Y C4Y 105.61(14)
C2Y C3Y H3Y1 110.6
C4Y C3Y H3Y1 110.6
C2Y C3Y H3Y2 110.6
C4Y C3Y H3Y2 110.6
H3Y1 C3Y H3Y2 108.7
C3Y C4Y C5Y 105.85(15)
C3Y C4Y H4Y1 110.6
C5Y C4Y H4Y1 110.6
C3Y C4Y H4Y2 110.6
C5Y C4Y H4Y2 110.6
H4Y1 C4Y H4Y2 108.7
N1Y C5Y C4Y 104.28(14)
N1Y C5Y H5Y1 110.9
C4Y C5Y H5Y1 110.9
N1Y C5Y H5Y2 110.9
C4Y C5Y H5Y2 110.9
H5Y1 C5Y H5Y2 108.9

loop_
_geom_bond_atom_site_label_1
_geom_bond_atom_site_label_2
_geom_bond_distance
N1A C6A 1.345(2)
N1A C2A 1.350(2)
C2A N21A 1.338(2)
C2A N3A 1.354(2)
N21A H21A 0.891(16)
N21A H22A 0.865(16)
N3A C4A 1.345(2)
C4A N41A 1.347(2)
C4A C5A 1.404(2)
N41A H41A 0.893(16)
N41A H42A 0.872(16)
C5A C6A 1.372(2)
C5A H5A 0.9500
C6A H6A 0.9500
N1B C2B 1.343(2)
N1B C6B 1.349(2)
C2B N3B 1.345(2)
C2B N21B 1.346(2)
N21B H21B 0.899(16)
N21B H22B 0.880(16)
N3B C4B 1.346(2)
C4B N41B 1.337(2)
C4B C5B 1.405(2)
N41B H41B 0.871(16)
N41B H42B 0.895(16)
C5B C6B 1.356(3)
C5B H5B 0.9500
C6B H6B 0.9500
N1X C2X 1.328(2)
N1X C11X 1.439(3)
N1X C5X 1.448(2)
C11X H11A 0.9800
C11X H11B 0.9800
C11X H11C 0.9800
C2X O21X 1.232(2)
C2X C3X 1.516(3)
C3X C4X 1.518(3)
C3X H3X1 0.9900
C3X H3X2 0.9900
C4X C5X 1.521(3)
C4X H4X1 0.9900
C4X H4X2 0.9900
C5X H5X1 0.9900
C5X H5X2 0.9900
N1Y C2Y 1.333(2)
N1Y C11Y 1.446(2)
N1Y C5Y 1.450(2)
C11Y H11D 0.9800
C11Y H11E 0.9800
C11Y H11F 0.9800
C2Y O21Y 1.239(2)
C2Y C3Y 1.500(2)
C3Y C4Y 1.527(3)
C3Y H3Y1 0.9900
C3Y H3Y2 0.9900
C4Y C5Y 1.533(3)
C4Y H4Y1 0.9900
C4Y H4Y2 0.9900
C5Y H5Y1 0.9900
C5Y H5Y2 0.9900

loop_
_geom_hbond_atom_site_label_D
_geom_hbond_atom_site_label_H
_geom_hbond_atom_site_label_A
_geom_hbond_site_symmetry_A
_geom_hbond_distance_DH
_geom_hbond_distance_HA
_geom_hbond_distance_DA
_geom_hbond_angle_DHA
N21A H21A N3B 4_676 0.891(16) 2.088(17) 2.976(2) 175(2)
N21A H22A N1B . 0.865(16) 2.099(17) 2.961(2) 174(2)
N41A H41A O21X . 0.893(16) 2.108(17) 2.983(2) 166(2)
N41A H42A O21Y 4_675 0.872(16) 2.164(18) 2.9610(19) 152(2)
N21B H21B N3A . 0.899(16) 2.216(17) 3.109(2) 172(2)
N21B H22B O21X . 0.880(16) 2.22(2) 2.8344(19) 127.0(19)
N41B H41B N1A 4_575 0.871(16) 2.315(16) 3.186(2) 177(2)
N41B H42B O21Y . 0.895(16) 2.110(17) 2.995(2) 170(2)

loop_
_geom_torsion_atom_site_label_1
_geom_torsion_atom_site_label_2
_geom_torsion_atom_site_label_3
_geom_torsion_atom_site_label_4
_geom_torsion
C6A N1A C2A N21A 179.82(15)
C6A N1A C2A N3A -1.0(2)
N21A C2A N3A C4A -179.73(15)
N1A C2A N3A C4A 1.1(2)
C2A N3A C4A N41A 179.31(15)
C2A N3A C4A C5A -0.3(2)
N3A C4A C5A C6A -0.4(2)
N41A C4A C5A C6A 179.97(16)
C2A N1A C6A C5A 0.2(2)
C4A C5A C6A N1A 0.5(3)
C6B N1B C2B N3B -3.4(3)
C6B N1B C2B N21B 177.51(16)
N1B C2B N3B C4B 2.0(3)
N21B C2B N3B C4B -178.87(15)
C2B N3B C4B N41B -177.74(16)
C2B N3B C4B C5B 1.5(2)
N41B C4B C5B C6B 175.99(18)
N3B C4B C5B C6B -3.2(3)
C2B N1B C6B C5B 1.3(3)
C4B C5B C6B N1B 1.7(3)
C11X N1X C2X O21X -0.6(3)
C5X N1X C2X O21X 179.19(18)
C11X N1X C2X C3X 179.55(18)
C5X N1X C2X C3X -0.6(2)
O21X C2X C3X C4X 176.81(18)
N1X C2X C3X C4X -3.4(2)
C2X C3X C4X C5X 5.8(2)
C2X N1X C5X C4X 4.3(2)
C11X N1X C5X C4X -175.84(18)
C3X C4X C5X N1X -6.1(2)
C11Y N1Y C2Y O21Y -0.8(3)
C5Y N1Y C2Y O21Y 176.51(16)
C11Y N1Y C2Y C3Y 179.63(15)
C5Y N1Y C2Y C3Y -3.01(19)
O21Y C2Y C3Y C4Y -178.53(17)
N1Y C2Y C3Y C4Y 0.99(19)
C2Y C3Y C4Y C5Y 1.15(19)
C2Y N1Y C5Y C4Y 3.65(19)
C11Y N1Y C5Y C4Y -178.94(15)
C3Y C4Y C5Y N1Y -2.70(19)

_cod_database_fobs_code 2020578
